data_2200625
loop_
_publ_author_name
'Gelbrich, Thomas'
'Roberts-Bleming, Susan J.'
'Kalaji, Maher'
'Murphy, Patrick J.'
'Hursthouse, Michael B.'

_publ_section_title
;
 4,5,4',5'-Tetrakis(2-methyl-thiophen-3-yl)-[2,2']bi[[1,3]dithiolylidene]
;
_journal_issue 12
_journal_name_full 'Acta Crystallographica Section E'
_journal_page_first o1143
_journal_page_last o1144
_journal_paper_doi 10.1107/S1600536801018529
_journal_volume 57
_journal_year 2001
_chemical_formula_moiety 'C26 H20 S8'
_chemical_formula_sum 'C26 H20 S8'
_chemical_formula_weight 588.90
_chemical_name_systematic
;
 ?
;
_space_group_IT_number 15
_symmetry_cell_setting monoclinic
_symmetry_space_group_name_Hall '-C 2yc'
_symmetry_space_group_name_H-M 'C 1 2/c 1'
_audit_creation_method SHELXL-97
_cell_angle_alpha 90.00
_cell_angle_beta 110.212(3)
_cell_angle_gamma 90.00
_cell_formula_units_Z 8
_cell_length_a 27.083(2)
_cell_length_b 10.0911(10)
_cell_length_c 20.304(2)
_cell_measurement_reflns_used 11446
_cell_measurement_temperature 150(2)
_cell_measurement_theta_max 23.5
_cell_measurement_theta_min 2.9
_cell_volume 5207.3(8)
_computing_cell_refinement 'DENZO and  COLLECT'
_computing_data_collection 'DENZO (Otwinowski & Minor, 1997) and COLLECT (Hooft, 1998)'
_computing_data_reduction 'DENZO and COLLECT'
_computing_molecular_graphics 'SHELXTL (Sheldrick, 1997b)'
_computing_structure_refinement 'SHELXL97 (Sheldrick, 1997a)'
_computing_structure_solution 'SHELXS97 (Sheldrick, 1997a)'
_diffrn_ambient_temperature 150(2)
_diffrn_measured_fraction_theta_full .914
_diffrn_measured_fraction_theta_max .914
_diffrn_measurement_device_type 'Nonius KappaCCD area detector'
_diffrn_measurement_method '\f and \w scans to fill Ewald sphere'
_diffrn_radiation_monochromator graphite
_diffrn_radiation_source 'Nonius FR591 rotating anode'
_diffrn_radiation_type MoK\a
_diffrn_radiation_wavelength .71073
_diffrn_reflns_av_R_equivalents .1172
_diffrn_reflns_av_sigmaI/netI .1348
_diffrn_reflns_limit_h_max 25
_diffrn_reflns_limit_h_min -29
_diffrn_reflns_limit_k_max 11
_diffrn_reflns_limit_k_min -8
_diffrn_reflns_limit_l_max 22
_diffrn_reflns_limit_l_min -21
_diffrn_reflns_number 11126
_diffrn_reflns_theta_full 23.48
_diffrn_reflns_theta_max 23.48
_diffrn_reflns_theta_min 3.04
_diffrn_standards_decay_% 0
_diffrn_standards_number 0
_exptl_absorpt_coefficient_mu .702
_exptl_absorpt_correction_T_max .997
_exptl_absorpt_correction_T_min .921
_exptl_absorpt_correction_type multi-scan
_exptl_absorpt_process_details '(Blessing, 1997)'
_exptl_crystal_colour colourless
_exptl_crystal_density_diffrn 1.502
_exptl_crystal_density_method 'not measured'
_exptl_crystal_description 'needle cut from platelet'
_exptl_crystal_F_000 2432
_exptl_crystal_size_max .12
_exptl_crystal_size_mid .02
_exptl_crystal_size_min .01
_refine_diff_density_max .488
_refine_diff_density_min -.375
_refine_ls_extinction_method none
_refine_ls_goodness_of_fit_ref 1.089
_refine_ls_hydrogen_treatment constr
_refine_ls_matrix_type full
_refine_ls_number_parameters 308
_refine_ls_number_reflns 3519
_refine_ls_number_restraints 0
_refine_ls_restrained_S_all 1.089
_refine_ls_R_factor_all .1458
_refine_ls_R_factor_gt .0716
_refine_ls_shift/su_max .000
_refine_ls_shift/su_mean .000
_refine_ls_structure_factor_coef Fsqd
_refine_ls_weighting_details 'calc w=1/[\s^2^(Fo^2^)+(0.0436P)^2^] where P=(Fo^2^+2Fc^2^)/3'
_refine_ls_weighting_scheme calc
_refine_ls_wR_factor_ref .1378
_reflns_number_gt 1961
_reflns_number_total 3519
_reflns_threshold_expression I>2\s(I)
_cod_data_source_file cf6122.cif
_cod_data_source_block I
_cod_depositor_comments
;
The following automatic conversions were performed:
'_symmetry_cell_setting' value 'Monoclinic' changed to 'monoclinic'
according to '/home/saulius/struct/CIF-dictionaries/cif_core.dic'
dictionary named 'cif_core.dic' version 2.4.1 from 2010-06-29.

Automatic conversion script
Id: cif_fix_enum 1527 2010-12-29 10:47:43Z saulius 

The following automatic conversions were performed:

'_symmetry_cell_setting' value 'Monoclinic' changed to 'monoclinic'
according to /home/saulius/struct/CIF-dictionaries/cif_core.dic
dictionary named 'cif_core.dic' version 2.4.1 from 2010-06-29.

Automatic conversion script
Id: cif_fix_values 1715 2011-07-08 13:25:40Z adriana 
;
_cod_original_cell_volume 5207.5(6)
_cod_original_sg_symbol_H-M 'C 2/c'
_cod_database_code 2200625

loop_
_symmetry_equiv_pos_as_xyz
'x, y, z'
'-x, y, -z+1/2'
'x+1/2, y+1/2, z'
'-x+1/2, y+1/2, -z+1/2'
'-x, -y, -z'
'x, -y, z-1/2'
'-x+1/2, -y+1/2, -z'
'x+1/2, -y+1/2, z-1/2'

loop_
_atom_site_label
_atom_site_fract_x
_atom_site_fract_y
_atom_site_fract_z
_atom_site_U_iso_or_equiv
_atom_site_adp_type
_atom_site_calc_flag
_atom_site_refinement_flags
_atom_site_occupancy
_atom_site_disorder_assembly
_atom_site_disorder_group
_atom_site_type_symbol
S1 .30600(8) .67096(15) .49123(8) .0415(5) Uani d . 1 . . S
S2 .37273(8) .43550(15) .53456(8) .0439(5) Uani d . 1 . . S
S3 .42453(8) 1.06705(15) .58309(9) .0518(6) Uani d . 1 . . S
S4 .56078(8) .62729(17) .60839(9) .0563(6) Uani d . 1 . . S
C1 .3113(3) .4987(6) .4825(3) .0386(17) Uani d . 1 . . C
C2 .3734(3) .6987(6) .5289(3) .0372(18) Uani d . 1 . . C
C3 .4044(3) .5905(6) .5481(3) .0404(19) Uani d . 1 . . C
C4 .4177(3) .9012(6) .5965(3) .0430(19) Uani d . 1 . . C
C5 .3893(3) .8382(6) .5358(3) .0402(18) Uani d . 1 . . C
C6 .3743(3) .9290(6) .4782(3) .0445(19) Uani d . 1 . . C
H6 .3544 .9030 .4315 .053 Uiso calc R 1 . . H
C7 .3905(3) 1.0539(7) .4956(3) .050(2) Uani d . 1 . . C
H7 .3839 1.1255 .4634 .060 Uiso calc R 1 . . H
C8 .4396(3) .8443(6) .6688(3) .059(2) Uani d . 1 . . C
H8A .4576 .9141 .7019 .089 Uiso calc R 1 . . H
H8B .4646 .7737 .6696 .089 Uiso calc R 1 . . H
H8C .4109 .8079 .6822 .089 Uiso calc R 1 . . H
C9 .4963(3) .6469(6) .5535(3) .0421(18) Uani d . 1 . . C
C10 .4625(3) .5907(5) .5810(3) .0371(18) Uani d . 1 . . C
C11 .4895(3) .5294(6) .6481(4) .050(2) Uani d . 1 . . C
H11 .4721 .4838 .6747 .060 Uiso calc R 1 . . H
C12 .5412(4) .5434(6) .6684(4) .060(2) Uani d . 1 . . C
H12 .5648 .5105 .7117 .07(2) Uiso calc R 1 . . H
C13 .4835(3) .7158(6) .4841(3) .055(2) Uani d . 1 . . C
H13A .5161 .7457 .4781 .082 Uiso calc R 1 . . H
H13B .4609 .7924 .4826 .082 Uiso calc R 1 . . H
H13C .4651 .6542 .4462 .082 Uiso calc R 1 . . H
S1' .21151(8) .49490(15) .38943(9) .0447(5) Uani d . 1 . . S
S2' .27636(8) .25545(14) .42608(8) .0442(5) Uani d . 1 . . S
S3' .06403(9) .44801(17) .16707(9) .0550(6) Uani d . 1 . . S
S4' .18921(8) -.08128(16) .23317(9) .0533(6) Uani d . 1 . . S
C1' .2727(3) .4263(6) .4383(3) .0425(19) Uani d . 1 . . C
C2' .1891(3) .3565(6) .3331(3) .0403(19) Uani d . 1 . . C
C3' .2196(3) .2470(6) .3511(3) .0411(18) Uani d . 1 . . C
C4' .1274(3) .4661(6) .2253(3) .043(2) Uani d . 1 . . C
C5' .1381(3) .3716(6) .2758(3) .0400(19) Uani d . 1 . . C
C6' .0935(3) .2866(7) .2663(4) .053(2) Uani d . 1 . . C
H6' .0935 .2149 .2966 .064 Uiso calc R 1 . . H
C7' .0517(3) .3203(6) .2094(3) .052(2) Uani d . 1 . . C
H7' .0188 .2753 .1955 .062 Uiso calc R 1 . . H
C8' .1624(3) .5667(6) .2116(4) .065(2) Uani d . 1 . . C
H8'1 .1423 .6207 .1711 .098 Uiso calc R 1 . . H
H8'2 .1913 .5223 .2017 .098 Uiso calc R 1 . . H
H8'3 .1769 .6237 .2529 .098 Uiso calc R 1 . . H
C9' .1937(3) .0877(6) .2472(4) .050(2) Uani d . 1 . . C
C10' .2098(3) .1138(6) .3174(3) .0409(19) Uani d . 1 . . C
C11' .2192(3) -.0040(6) .3592(4) .050(2) Uani d . 1 . . C
H11' .2321 -.0030 .4091 .060 Uiso calc R 1 . . H
C12' .2079(3) -.1163(7) .3212(4) .061(2) Uani d . 1 . . C
H12' .2100 -.2029 .3404 .073 Uiso calc R 1 . . H
C13' .1810(3) .1787(6) .1863(3) .056(2) Uani d . 1 . . C
H13D .1702 .1270 .1428 .084 Uiso calc R 1 . . H
H13E .2122 .2315 .1896 .084 Uiso calc R 1 . . H
H13F .1523 .2379 .1862 .084 Uiso calc R 1 . . H

loop_
_atom_site_aniso_label
_atom_site_aniso_U_11
_atom_site_aniso_U_22
_atom_site_aniso_U_33
_atom_site_aniso_U_12
_atom_site_aniso_U_13
_atom_site_aniso_U_23
S1 .0423(15) .0463(10) .0335(11) .0032(9) .0100(10) -.0030(7)
S2 .0469(15) .0461(10) .0348(11) .0038(9) .0089(9) .0002(8)
S3 .0554(16) .0488(11) .0452(12) -.0025(10) .0099(10) -.0084(9)
S4 .0460(16) .0726(13) .0467(13) .0028(11) .0115(11) .0059(9)
C1 .034(5) .057(4) .024(4) -.007(4) .009(4) -.006(3)
C2 .047(6) .044(4) .023(4) .017(4) .015(4) .002(3)
C3 .052(6) .046(4) .025(4) .009(4) .015(4) -.003(3)
C4 .045(6) .057(4) .023(4) .002(4) .007(4) -.009(3)
C5 .039(5) .043(4) .036(5) -.002(4) .009(4) -.006(4)
C6 .055(6) .037(4) .038(4) .009(4) .012(4) -.001(4)
C7 .045(6) .063(5) .036(5) .011(4) .007(4) .009(3)
C8 .082(7) .065(5) .029(5) -.001(4) .016(4) -.013(3)
C9 .043(6) .044(4) .040(5) .002(4) .016(4) -.004(3)
C10 .037(6) .044(4) .022(4) .000(4) .000(4) -.003(3)
C11 .042(7) .066(5) .041(5) -.006(4) .014(4) .006(4)
C12 .061(8) .079(5) .031(5) -.004(5) .005(5) .009(4)
C13 .053(6) .068(5) .048(5) .011(4) .024(4) .011(4)
S1' .0451(15) .0436(10) .0375(11) .0005(9) .0043(10) -.0055(8)
S2' .0524(15) .0438(10) .0319(11) .0040(9) .0090(10) .0011(8)
S3' .0523(17) .0654(12) .0395(12) .0034(10) .0059(10) -.0060(9)
S4' .0601(17) .0509(11) .0438(12) .0020(10) .0116(11) -.0088(8)
C1' .058(6) .048(4) .022(4) .003(4) .014(4) .007(3)
C2' .051(6) .047(4) .021(4) .005(4) .010(4) .010(3)
C3' .048(6) .050(4) .023(4) -.010(4) .009(4) .006(3)
C4' .055(6) .034(4) .039(5) .003(4) .014(4) -.006(3)
C5' .056(6) .036(4) .029(4) .007(4) .016(4) -.003(3)
C6' .060(7) .059(5) .044(5) -.008(5) .023(5) -.011(4)
C7' .031(6) .081(5) .033(5) -.010(4) -.002(4) -.020(4)
C8' .081(7) .052(4) .054(5) -.003(5) .013(5) -.001(4)
C9' .052(6) .065(5) .039(5) .003(4) .021(4) -.004(4)
C10' .043(6) .044(4) .041(5) .002(3) .023(4) -.002(4)
C11' .062(6) .044(4) .043(5) -.003(4) .017(4) -.002(4)
C12' .080(8) .046(4) .066(6) -.004(4) .036(5) -.002(4)
C13' .087(7) .054(4) .036(4) .003(4) .034(4) .001(4)

loop_
_atom_type_symbol
_atom_type_description
_atom_type_scat_dispersion_real
_atom_type_scat_dispersion_imag
_atom_type_scat_source
C C .0033 .0016 'International Tables Vol C Tables 4.2.6.8 and 6.1.1.4'
H H .0000 .0000 'International Tables Vol C Tables 4.2.6.8 and 6.1.1.4'
S S .1246 .1234 'International Tables Vol C Tables 4.2.6.8 and 6.1.1.4'

loop_
_geom_angle_atom_site_label_1
_geom_angle_atom_site_label_2
_geom_angle_atom_site_label_3
_geom_angle
C2 S1 C1 95.4(3)
C1 S2 C3 94.6(3)
C7 S3 C4 92.3(3)
C12 S4 C9 91.3(4)
C1' C1 S2 124.4(5)
C1' C1 S1 122.5(6)
S2 C1 S1 113.1(4)
C3 C2 C5 128.1(7)
C3 C2 S1 116.7(5)
C5 C2 S1 115.2(5)
C2 C3 C10 125.9(6)
C2 C3 S2 117.0(6)
C10 C3 S2 117.1(5)
C5 C4 C8 128.1(6)
C5 C4 S3 111.7(5)
C8 C4 S3 120.1(5)
C4 C5 C6 110.7(5)
C4 C5 C2 126.1(6)
C6 C5 C2 123.1(6)
C7 C6 C5 114.2(6)
C7 C6 H6 122.9
C5 C6 H6 122.9
C6 C7 S3 111.1(5)
C6 C7 H7 124.5
S3 C7 H7 124.5
C4 C8 H8A 109.5
C4 C8 H8B 109.5
H8A C8 H8B 109.5
C4 C8 H8C 109.5
H8A C8 H8C 109.5
H8B C8 H8C 109.5
C10 C9 C13 127.7(7)
C10 C9 S4 111.4(5)
C13 C9 S4 120.9(5)
C9 C10 C11 111.9(7)
C9 C10 C3 125.5(6)
C11 C10 C3 122.6(7)
C12 C11 C10 112.7(7)
C12 C11 H11 123.6
C10 C11 H11 123.6
C11 C12 S4 112.6(6)
C11 C12 H12 123.7
S4 C12 H12 123.7
C9 C13 H13A 109.5
C9 C13 H13B 109.5
H13A C13 H13B 109.5
C9 C13 H13C 109.5
H13A C13 H13C 109.5
H13B C13 H13C 109.5
C1' S1' C2' 95.7(3)
C1' S2' C3' 95.5(3)
C7' S3' C4' 93.4(4)
C12' S4' C9' 93.1(3)
C1 C1' S2' 124.4(6)
C1 C1' S1' 122.1(5)
S2' C1' S1' 113.5(4)
C3' C2' C5' 128.0(6)
C3' C2' S1' 115.4(5)
C5' C2' S1' 116.5(5)
C2' C3' C10' 128.2(6)
C2' C3' S2' 117.7(5)
C10' C3' S2' 114.0(5)
C5' C4' C8' 129.9(7)
C5' C4' S3' 110.2(5)
C8' C4' S3' 119.6(5)
C4' C5' C6' 111.6(7)
C4' C5' C2' 124.5(7)
C6' C5' C2' 123.9(6)
C7' C6' C5' 112.4(6)
C7' C6' H6' 123.8
C5' C6' H6' 123.8
C6' C7' S3' 112.4(6)
C6' C7' H7' 123.8
S3' C7' H7' 123.8
C4' C8' H8'1 109.5
C4' C8' H8'2 109.5
H8'1 C8' H8'2 109.5
C4' C8' H8'3 109.5
H8'1 C8' H8'3 109.5
H8'2 C8' H8'3 109.5
C10' C9' C13' 130.5(6)
C10' C9' S4' 110.0(5)
C13' C9' S4' 119.5(5)
C9' C10' C11' 112.7(5)
C9' C10' C3' 126.6(5)
C11' C10' C3' 120.6(6)
C12' C11' C10' 113.6(6)
C12' C11' H11' 123.2
C10' C11' H11' 123.2
C11' C12' S4' 110.5(5)
C11' C12' H12' 124.7
S4' C12' H12' 124.7
C9' C13' H13D 109.5
C9' C13' H13E 109.5
H13D C13' H13E 109.5
C9' C13' H13F 109.5
H13D C13' H13F 109.5
H13E C13' H13F 109.5

loop_
_geom_bond_atom_site_label_1
_geom_bond_atom_site_label_2
_geom_bond_site_symmetry_2
_geom_bond_distance
_geom_bond_publ_flag
S1 C2 . 1.741(7) ?
S1 C1 . 1.758(6) ?
S2 C1 . 1.755(7) ?
S2 C3 . 1.759(7) ?
S3 C7 . 1.700(7) ?
S3 C4 . 1.716(6) ?
S4 C12 . 1.713(7) ?
S4 C9 . 1.727(7) ?
C1 C1' . 1.336(9) ?
C2 C3 . 1.349(8) ?
C2 C5 . 1.465(8) ?
C3 C10 . 1.482(10) ?
C4 C5 . 1.363(8) ?
C4 C8 . 1.495(8) ?
C5 C6 . 1.430(8) ?
C6 C7 . 1.342(8) ?
C6 H6 . .950 ?
C7 H7 . .950 ?
C8 H8A . .980 ?
C8 H8B . .980 ?
C8 H8C . .980 ?
C9 C10 . 1.352(9) ?
C9 C13 . 1.501(8) ?
C10 C11 . 1.444(9) ?
C11 C12 . 1.322(9) ?
C11 H11 . .950 ?
C12 H12 . .950 ?
C13 H13A . .980 ?
C13 H13B . .980 ?
C13 H13C . .980 ?
S1' C1' . 1.753(7) ?
S1' C2' . 1.774(6) ?
S2' C1' . 1.749(6) ?
S2' C3' . 1.753(7) ?
S3' C7' . 1.647(7) ?
S3' C4' . 1.726(7) ?
S4' C12' . 1.717(7) ?
S4' C9' . 1.726(6) ?
C2' C3' . 1.351(8) ?
C2' C5' . 1.475(10) ?
C3' C10' . 1.490(8) ?
C4' C5' . 1.356(8) ?
C4' C8' . 1.479(9) ?
C5' C6' . 1.440(9) ?
C6' C7' . 1.352(9) ?
C6' H6' . .950 ?
C7' H7' . .950 ?
C8' H8'1 . .980 ?
C8' H8'2 . .980 ?
C8' H8'3 . .980 ?
C9' C10' . 1.365(8) ?
C9' C13' . 1.482(8) ?
C10' C11' . 1.432(8) ?
C11' C12' . 1.346(8) ?
C11' H11' . .950 ?
C12' H12' . .950 ?
C13' H13D . .980 ?
C13' H13E . .980 ?
C13' H13F . .980 ?

loop_
_geom_torsion_atom_site_label_1
_geom_torsion_atom_site_label_2
_geom_torsion_atom_site_label_3
_geom_torsion_atom_site_label_4
_geom_torsion
S1 C1 C1' S1' -4.5(8)
S2 C1 C1' S2' 1.3(9)
S1 C2 C5 C4 123.1(7)
S1' C2' C5' C4' 58.7(8)
S2 C3 C10 C9 124.2(6)
S2' C3' C10' C9' -137.8(7)

loop_
_cod_related_entry_id
_cod_related_entry_database
_cod_related_entry_code
1 ChemSpider 21132626
